data_7114572
loop_
_publ_author_name
'Eiji Tayama'
'Noriko Naganuma'
'Hajime Iwamoto'
'Eietsu Hasegawa'

_publ_section_title
;
 Double axial chirality promoted asymmetric [2,3] Stevens rearrangement of
 N-cinnamyl L-alanine amide-derived ammonium ylides
;
_journal_name_full Chem.Commun.
_journal_page_first 6860
_journal_paper_doi 10.1039/C4CC02536A
_journal_volume 50
_journal_year 2014
_chemical_absolute_configuration syn
_chemical_formula_moiety 'C26 H33 F6 N2 O P'
_chemical_formula_sum 'C26 H33 F6 N2 O P'
_chemical_formula_weight 534.52
_space_group_IT_number 19
_symmetry_cell_setting orthorhombic
_symmetry_Int_Tables_number 19
_symmetry_space_group_name_Hall 'P 2ac 2ab'
_symmetry_space_group_name_H-M 'P 21 21 21'
_atom_sites_solution_hydrogens geom
_atom_sites_solution_primary direct
_atom_sites_solution_secondary difmap
_cell_angle_alpha 90.0000
_cell_angle_beta 90.0000
_cell_angle_gamma 90.0000
_cell_formula_units_Z 4
_cell_length_a 11.9319(4)
_cell_length_b 13.4450(4)
_cell_length_c 16.1494(6)
_cell_measurement_reflns_used 15420
_cell_measurement_temperature 296
_cell_measurement_theta_max 27.49
_cell_measurement_theta_min 3.04
_cell_volume 2590.76(15)
_computing_cell_refinement 'RAPID AUTO'
_computing_data_collection 'RAPID AUTO (Rigaku, ????)'
_computing_data_reduction 'RAPID AUTO'
_computing_molecular_graphics 'CrystalStructure 4.0'
_computing_publication_material 'CrystalStructure 4.0 (Rigaku, 2010)'
_computing_structure_refinement 'CRYSTALS (Carruthers, et al., 1999)'
_computing_structure_solution 'DIRDIF99-PATTY (Gould, et al., 1999)'
_diffrn_ambient_temperature 296
_diffrn_detector_area_resol_mean 10.000
_diffrn_measured_fraction_theta_full 0.940
_diffrn_measured_fraction_theta_max 0.940
_diffrn_measurement_device_type 'Rigaku R-AXIS IV'
_diffrn_measurement_method \w
_diffrn_radiation_type 'Mo K\a'
_diffrn_radiation_wavelength 0.71075
_diffrn_reflns_av_R_equivalents 0.0237
_diffrn_reflns_limit_h_max 15
_diffrn_reflns_limit_h_min -15
_diffrn_reflns_limit_k_max 15
_diffrn_reflns_limit_k_min -15
_diffrn_reflns_limit_l_max 20
_diffrn_reflns_limit_l_min -20
_diffrn_reflns_number 22049
_diffrn_reflns_theta_full 27.49
_diffrn_reflns_theta_max 27.48
_diffrn_standards_number 0
_exptl_absorpt_coefficient_mu 0.171
_exptl_absorpt_correction_T_max 0.983
_exptl_absorpt_correction_T_min 0.966
_exptl_absorpt_correction_type numerical
_exptl_absorpt_process_details 'NUMABS (Rigaku, 1999)'
_exptl_crystal_colour colorless
_exptl_crystal_density_diffrn 1.370
_exptl_crystal_density_method 'not measured'
_exptl_crystal_description platelet
_exptl_crystal_F_000 1120.00
_exptl_crystal_size_max 0.340
_exptl_crystal_size_mid 0.220
_exptl_crystal_size_min 0.100
_refine_diff_density_max 0.677
_refine_diff_density_min -0.778
_refine_ls_abs_structure_details 'Flack, H. D. (1983), Acta Cryst. A39, 876-881.  2468 Friedel Pairs'
_refine_ls_abs_structure_Flack 0.00(17)
_refine_ls_extinction_coef 193(119)
_refine_ls_extinction_method 'Larson (1970) Crystallographic Computing eq. 22'
_refine_ls_goodness_of_fit_ref 1.031
_refine_ls_hydrogen_treatment constr
_refine_ls_number_parameters 360
_refine_ls_number_reflns 5605
_refine_ls_R_factor_gt 0.0670
_refine_ls_shift/su_max 0.007
_refine_ls_structure_factor_coef Fsqd
_refine_ls_weighting_details 'w = 1/[0.0080Fo^2^ + 1.0000\s(Fo^2^)]/(4Fo^2^)'
_refine_ls_weighting_scheme calc
_refine_ls_wR_factor_ref 0.2425
_reflns_number_gt 4179
_reflns_number_total 5605
_reflns_threshold_expression F^2^>2.0\s(F^2^)
_cod_data_source_file c4cc02536a2.cif
_cod_data_source_block tayamalab
_cod_original_cell_volume 2590.76(14)
_cod_database_code 7114572

loop_
_symmetry_equiv_pos_site_id
_symmetry_equiv_pos_as_xyz
1 +X,+Y,+Z
2 1/2+X,1/2-Y,-Z
3 -X,1/2+Y,1/2-Z
4 1/2-X,-Y,1/2+Z

loop_
_atom_site_label
_atom_site_type_symbol
_atom_site_fract_x
_atom_site_fract_y
_atom_site_fract_z
_atom_site_U_iso_or_equiv
_atom_site_adp_type
_atom_site_occupancy
_atom_site_symmetry_multiplicity
_atom_site_calc_flag
_atom_site_refinement_flags
P1 P 0.79229(9) 0.80595(7) 0.76346(7) 0.0645(3) Uani 1.0 4 d .
F1 F 0.8391(3) 0.7107(3) 0.8084(3) 0.1122(12) Uani 1.0 4 d .
F2 F 0.9113(3) 0.8321(3) 0.7289(3) 0.1054(11) Uani 1.0 4 d .
F3 F 0.8131(4) 0.8699(3) 0.8432(2) 0.1164(14) Uani 1.0 4 d .
F4 F 0.6711(3) 0.7789(3) 0.7956(3) 0.1121(12) Uani 1.0 4 d .
F8 F 0.7702(4) 0.7430(3) 0.6826(3) 0.1198(14) Uani 1.0 4 d .
F9 F 0.7417(3) 0.9014(3) 0.7188(2) 0.0998(11) Uani 1.0 4 d .
O1 O 0.2202(3) 0.7720(3) 0.59462(17) 0.0756(9) Uani 1.0 4 d .
N1 N 0.3589(3) 0.9512(3) 0.61857(17) 0.0575(8) Uani 1.0 4 d .
N2 N 0.2534(3) 0.7275(3) 0.7274(2) 0.0658(9) Uani 1.0 4 d .
C1 C 0.4045(4) 1.0476(3) 0.6545(3) 0.0652(11) Uani 1.0 4 d .
C2 C 0.5298(5) 0.9216(5) 0.5277(4) 0.0918(17) Uani 1.0 4 d .
C3 C 0.3643(6) 1.0164(5) 0.4711(3) 0.0982(18) Uani 1.0 4 d .
C4 C 0.2909(5) 0.9759(4) 0.5413(3) 0.0740(12) Uani 1.0 4 d .
C5 C 0.4401(4) 0.7810(4) 0.9062(3) 0.0798(14) Uani 1.0 4 d .
C6 C 0.1051(4) 0.6863(5) 0.8561(4) 0.0914(17) Uani 1.0 4 d .
C11 C 0.5234(5) 1.1373(4) 1.0205(3) 0.0849(16) Uani 1.0 4 d .
C12 C 0.5014(4) 1.0731(3) 0.8824(3) 0.0647(11) Uani 1.0 4 d .
C13 C 0.4641(4) 1.1329(4) 0.9473(3) 0.0717(12) Uani 1.0 4 d .
C14 C 0.4586(7) 0.9439(6) 0.4497(4) 0.111(3) Uani 1.0 4 d .
C15 C 0.2872(4) 0.9012(3) 0.6855(2) 0.0558(9) Uani 1.0 4 d .
C16 C 0.6201(5) 1.0826(5) 1.0304(3) 0.0891(17) Uani 1.0 4 d .
C17 C 0.1005(6) 0.6264(6) 0.7784(6) 0.140(3) Uani 1.0 4 d .
C20 C 0.6564(5) 1.0212(5) 0.9672(4) 0.0875(16) Uani 1.0 4 d .
C21 C 0.5982(4) 1.0152(4) 0.8944(3) 0.0730(12) Uani 1.0 4 d .
C22 C 0.3688(5) 0.7605(4) 0.9709(3) 0.0831(15) Uani 1.0 4 d .
C24 C 0.1769(4) 0.9549(3) 0.7036(3) 0.0747(13) Uani 1.0 4 d .
C25 C 0.2193(4) 0.7217(4) 0.8743(3) 0.0688(11) Uani 1.0 4 d .
C26 C 0.2543(4) 0.7944(3) 0.6638(3) 0.0596(10) Uani 1.0 4 d .
C27 C 0.4547(4) 0.8824(3) 0.5959(3) 0.0698(12) Uani 1.0 4 d .
C28 C 0.4719(4) 1.0353(3) 0.7330(3) 0.0664(11) Uani 1.0 4 d .
C30 C 0.2932(3) 0.7429(3) 0.8094(3) 0.0564(9) Uani 1.0 4 d .
C33 C 0.4044(4) 0.7690(3) 0.8254(3) 0.0639(10) Uani 1.0 4 d .
C34 C 0.4396(4) 1.0730(3) 0.8032(3) 0.0638(11) Uani 1.0 4 d .
C35 C 0.2606(5) 0.7324(5) 0.9551(3) 0.0832(15) Uani 1.0 4 d .
C36 C 0.1864(7) 0.6386(4) 0.7169(4) 0.107(2) Uani 1.0 4 d .
H1 H 0.4971 1.1771 1.0633 0.1019 Uiso 1.0 4 calc R
H2 H 0.3983 1.1690 0.9404 0.0861 Uiso 1.0 4 calc R
H3 H 0.6604 1.0872 1.0796 0.1071 Uiso 1.0 4 calc R
H4 H 0.7206 0.9829 0.9741 0.1049 Uiso 1.0 4 calc R
H5 H 0.6228 0.9742 0.8517 0.0877 Uiso 1.0 4 calc R
H6 H 0.5389 1.0000 0.7308 0.0797 Uiso 1.0 4 calc R
H7 H 0.3692 1.1027 0.8036 0.0767 Uiso 1.0 4 calc R
H8 H 0.4519 1.0804 0.6140 0.0782 Uiso 1.0 4 calc R
H9 H 0.3425 1.0909 0.6688 0.0782 Uiso 1.0 4 calc R
H10 H 0.5886 0.8740 0.5154 0.1102 Uiso 1.0 4 calc R
H11 H 0.5631 0.9833 0.5468 0.1101 Uiso 1.0 4 calc R
H12 H 0.3192 1.0264 0.4218 0.1181 Uiso 1.0 4 calc R
H13 H 0.3966 1.0793 0.4882 0.1179 Uiso 1.0 4 calc R
H14 H 0.2542 0.9155 0.5226 0.0887 Uiso 1.0 4 calc R
H15 H 0.2348 1.0251 0.5556 0.0887 Uiso 1.0 4 calc R
H16 H 0.5071 0.9710 0.4071 0.1338 Uiso 1.0 4 calc R
H17 H 0.4273 0.8813 0.4308 0.1337 Uiso 1.0 4 calc R
H18 H 0.4998 0.8697 0.6447 0.0837 Uiso 1.0 4 calc R
H19 H 0.4225 0.8205 0.5763 0.0837 Uiso 1.0 4 calc R
H20 H 0.1258 0.9453 0.6584 0.0896 Uiso 1.0 4 calc R
H21 H 0.1444 0.9290 0.7536 0.0897 Uiso 1.0 4 calc R
H22 H 0.1915 1.0247 0.7103 0.0898 Uiso 1.0 4 calc R
H23 H 0.3312 0.8993 0.7366 0.0670 Uiso 1.0 4 calc R
H24 H 0.0561 0.7435 0.8505 0.1098 Uiso 1.0 4 calc R
H25 H 0.0799 0.6454 0.9020 0.1097 Uiso 1.0 4 calc R
H26 H 0.1054 0.5559 0.7906 0.1680 Uiso 1.0 4 calc R
H27 H 0.0319 0.6389 0.7479 0.1679 Uiso 1.0 4 calc R
H28 H 0.1477 0.6415 0.6641 0.1282 Uiso 1.0 4 calc R
H29 H 0.2329 0.5794 0.7186 0.1282 Uiso 1.0 4 calc R
H30 H 0.5136 0.8005 0.9163 0.0959 Uiso 1.0 4 calc R
H31 H 0.3943 0.7667 1.0251 0.0997 Uiso 1.0 4 calc R
H32 H 0.4531 0.7803 0.7814 0.0768 Uiso 1.0 4 calc R
H33 H 0.2122 0.7208 0.9992 0.0999 Uiso 1.0 4 calc R

loop_
_atom_site_aniso_label
_atom_site_aniso_U_11
_atom_site_aniso_U_22
_atom_site_aniso_U_33
_atom_site_aniso_U_12
_atom_site_aniso_U_13
_atom_site_aniso_U_23
P1 0.0597(6) 0.0569(5) 0.0770(6) -0.0055(4) 0.0104(5) 0.0037(4)
F1 0.104(3) 0.0889(19) 0.143(3) 0.0186(17) 0.024(3) 0.0345(19)
F2 0.0685(16) 0.112(3) 0.135(3) -0.0139(15) 0.0193(17) 0.0268(19)
F3 0.159(4) 0.103(3) 0.0864(19) -0.011(3) -0.008(3) -0.0177(17)
F4 0.0702(17) 0.106(2) 0.160(4) -0.0058(15) 0.038(2) 0.018(2)
F8 0.125(3) 0.115(3) 0.120(3) -0.016(2) 0.013(3) -0.046(2)
F9 0.110(3) 0.0853(18) 0.104(3) 0.0178(16) 0.0067(18) 0.0204(16)
O1 0.093(2) 0.0723(16) 0.0614(16) -0.0082(14) -0.0181(15) -0.0051(12)
N1 0.0657(17) 0.0570(15) 0.0500(15) 0.0028(12) 0.0013(13) -0.0017(11)
N2 0.083(3) 0.0531(15) 0.0611(17) -0.0093(13) -0.0133(15) 0.0028(13)
C1 0.077(3) 0.0533(19) 0.065(2) -0.0059(15) 0.0041(18) -0.0027(14)
C2 0.089(4) 0.092(4) 0.094(4) 0.012(3) 0.035(3) 0.007(3)
C3 0.139(5) 0.100(4) 0.056(3) 0.000(4) 0.002(3) 0.014(3)
C4 0.086(3) 0.080(3) 0.056(2) 0.009(3) -0.0092(19) 0.0104(17)
C5 0.068(3) 0.087(3) 0.084(3) -0.010(2) -0.016(2) 0.010(3)
C6 0.060(3) 0.116(4) 0.098(4) -0.003(3) 0.003(3) 0.011(3)
C11 0.105(4) 0.091(4) 0.058(3) -0.012(3) 0.010(3) -0.011(2)
C12 0.066(3) 0.063(2) 0.065(2) -0.0056(15) 0.0072(18) -0.0043(15)
C13 0.083(3) 0.066(3) 0.066(3) -0.0036(19) 0.013(2) -0.0033(17)
C14 0.144(6) 0.118(5) 0.072(3) -0.006(4) 0.039(4) 0.004(3)
C15 0.0648(19) 0.0539(16) 0.0487(16) 0.0011(14) 0.0038(15) -0.0003(12)
C16 0.104(4) 0.097(4) 0.067(3) -0.011(3) -0.014(3) -0.003(3)
C17 0.075(4) 0.113(5) 0.232(9) -0.031(4) 0.038(5) -0.073(6)
C20 0.082(3) 0.093(4) 0.087(4) 0.000(3) -0.012(3) -0.010(3)
C21 0.072(3) 0.074(3) 0.074(3) 0.0059(19) -0.005(2) -0.0095(18)
C22 0.087(4) 0.098(4) 0.064(3) -0.002(3) -0.014(3) 0.013(2)
C24 0.073(3) 0.068(3) 0.083(3) 0.0108(18) 0.013(2) -0.0108(19)
C25 0.056(2) 0.077(3) 0.073(3) 0.0045(17) 0.0024(18) 0.0117(18)
C26 0.067(2) 0.0580(19) 0.0543(19) 0.0001(14) -0.0039(15) -0.0053(14)
C27 0.070(3) 0.069(3) 0.070(3) 0.0098(17) 0.0148(19) -0.0017(16)
C28 0.068(3) 0.065(2) 0.066(2) -0.0079(16) 0.0014(18) -0.0031(16)
C30 0.0532(17) 0.0609(18) 0.0549(17) 0.0026(14) -0.0025(16) 0.0051(13)
C33 0.0528(18) 0.076(3) 0.063(2) 0.0058(16) 0.0010(16) 0.0138(17)
C34 0.064(2) 0.062(2) 0.066(3) -0.0008(15) 0.0002(17) -0.0019(15)
C35 0.080(3) 0.106(4) 0.064(3) 0.007(3) 0.013(2) 0.014(3)
C36 0.153(6) 0.076(3) 0.090(4) -0.050(4) -0.014(4) -0.000(3)

loop_
_atom_type_symbol
_atom_type_description
_atom_type_scat_dispersion_real
_atom_type_scat_dispersion_imag
_atom_type_scat_source
C C 0.0033 0.0016
;
International Tables for Crystallography
(1992, Vol. C, Tables 4.2.6.8 and 6.1.1.4)
;
H H 0.0000 0.0000
;
International Tables for Crystallography
(1992, Vol. C, Table 6.1.1.4)
;
F F 0.0171 0.0103
;
International Tables for Crystallography
(1992, Vol. C, Tables 4.2.6.8 and 6.1.1.4)
;
N N 0.0061 0.0033
;
International Tables for Crystallography
(1992, Vol. C, Tables 4.2.6.8 and 6.1.1.4)
;
O O 0.0106 0.0060
;
International Tables for Crystallography
(1992, Vol. C, Tables 4.2.6.8 and 6.1.1.4)
;
P P 0.1023 0.0942
;
International Tables for Crystallography
(1992, Vol. C, Tables 4.2.6.8 and 6.1.1.4)
;

loop_
_geom_angle_atom_site_label_1
_geom_angle_atom_site_label_2
_geom_angle_atom_site_label_3
_geom_angle
_geom_angle_publ_flag
F1 P1 F2 91.5(2) yes
F1 P1 F3 90.6(2) yes
F1 P1 F4 89.2(2) yes
F1 P1 F8 90.3(2) yes
F1 P1 F9 178.5(2) yes
F2 P1 F3 91.5(3) yes
F2 P1 F4 178.3(3) yes
F2 P1 F8 88.7(3) yes
F2 P1 F9 90.03(19) yes
F3 P1 F4 90.1(3) yes
F3 P1 F8 179.1(3) yes
F3 P1 F9 89.44(19) yes
F4 P1 F8 89.8(3) yes
F4 P1 F9 89.3(2) yes
F8 P1 F9 89.66(19) yes
C1 N1 C4 108.5(3) yes
C1 N1 C15 107.7(3) yes
C1 N1 C27 110.0(3) yes
C4 N1 C15 112.0(3) yes
C4 N1 C27 109.6(3) yes
C15 N1 C27 108.9(3) yes
C26 N2 C30 127.1(4) yes
C26 N2 C36 117.4(4) yes
C30 N2 C36 114.4(4) yes
N1 C1 C28 114.7(3) yes
C14 C2 C27 109.5(5) yes
C4 C3 C14 111.1(5) yes
N1 C4 C3 112.3(4) yes
C22 C5 C33 120.2(5) yes
C17 C6 C25 112.1(5) yes
C13 C11 C16 120.5(5) yes
C13 C12 C21 118.6(4) yes
C13 C12 C34 119.5(4) yes
C21 C12 C34 121.9(4) yes
C11 C13 C12 120.3(5) yes
C2 C14 C3 110.1(5) yes
N1 C15 C24 114.1(3) yes
N1 C15 C26 113.2(3) yes
C24 C15 C26 105.5(3) yes
C11 C16 C20 119.7(5) yes
C6 C17 C36 119.6(6) yes
C16 C20 C21 120.7(6) yes
C12 C21 C20 120.1(5) yes
C5 C22 C35 119.8(5) yes
C6 C25 C30 120.0(4) yes
C6 C25 C35 122.9(5) yes
C30 C25 C35 117.1(4) yes
O1 C26 N2 121.4(4) yes
O1 C26 C15 121.6(4) yes
N2 C26 C15 116.6(3) yes
N1 C27 C2 114.2(4) yes
C1 C28 C34 122.1(4) yes
N2 C30 C25 117.2(4) yes
N2 C30 C33 121.8(4) yes
C25 C30 C33 120.7(4) yes
C5 C33 C30 119.8(4) yes
C12 C34 C28 127.4(4) yes
C22 C35 C25 122.2(5) yes
N2 C36 C17 114.0(5) yes
N1 C1 H8 109.833 no
N1 C1 H9 109.245 no
C28 C1 H8 107.746 no
C28 C1 H9 105.753 no
H8 C1 H9 109.394 no
C14 C2 H10 110.934 no
C14 C2 H11 108.545 no
C27 C2 H10 110.326 no
C27 C2 H11 107.979 no
H10 C2 H11 109.502 no
C4 C3 H12 109.872 no
C4 C3 H13 109.041 no
C14 C3 H12 108.138 no
C14 C3 H13 109.108 no
H12 C3 H13 109.512 no
N1 C4 H14 108.254 no
N1 C4 H15 108.688 no
C3 C4 H14 108.942 no
C3 C4 H15 109.119 no
H14 C4 H15 109.498 no
C22 C5 H30 120.391 no
C33 C5 H30 119.343 no
C17 C6 H24 109.038 no
C17 C6 H25 109.040 no
C25 C6 H24 108.617 no
C25 C6 H25 108.535 no
H24 C6 H25 109.475 no
C13 C11 H1 119.298 no
C16 C11 H1 120.230 no
C11 C13 H2 120.873 no
C12 C13 H2 118.812 no
C2 C14 H16 108.718 no
C2 C14 H17 107.431 no
C3 C14 H16 111.118 no
C3 C14 H17 109.948 no
H16 C14 H17 109.476 no
N1 C15 H23 107.839 no
C24 C15 H23 108.152 no
C26 C15 H23 107.858 no
C11 C16 H3 119.827 no
C20 C16 H3 120.505 no
C6 C17 H26 110.738 no
C6 C17 H27 111.462 no
C36 C17 H26 102.027 no
C36 C17 H27 103.336 no
H26 C17 H27 108.834 no
C16 C20 H4 120.077 no
C21 C20 H4 119.188 no
C12 C21 H5 119.095 no
C20 C21 H5 120.768 no
C5 C22 H31 119.666 no
C35 C22 H31 120.551 no
C15 C24 H20 109.660 no
C15 C24 H21 109.724 no
C15 C24 H22 109.107 no
H20 C24 H21 109.452 no
H20 C24 H22 109.442 no
H21 C24 H22 109.442 no
N1 C27 H18 109.291 no
N1 C27 H19 107.762 no
C2 C27 H18 108.861 no
C2 C27 H19 107.157 no
H18 C27 H19 109.502 no
C1 C28 H6 118.756 no
C34 C28 H6 119.185 no
C5 C33 H32 120.581 no
C30 C33 H32 119.571 no
C12 C34 H7 116.381 no
C28 C34 H7 116.235 no
C22 C35 H33 119.335 no
C25 C35 H33 118.443 no
N2 C36 H28 109.382 no
N2 C36 H29 111.024 no
C17 C36 H28 105.778 no
C17 C36 H29 107.177 no
H28 C36 H29 109.286 no

loop_
_geom_bond_atom_site_label_1
_geom_bond_atom_site_label_2
_geom_bond_distance
_geom_bond_publ_flag
P1 F1 1.575(4) yes
P1 F2 1.566(4) yes
P1 F3 1.568(4) yes
P1 F4 1.579(4) yes
P1 F8 1.579(5) yes
P1 F9 1.592(4) yes
O1 C26 1.226(5) yes
N1 C1 1.520(5) yes
N1 C4 1.525(6) yes
N1 C15 1.533(5) yes
N1 C27 1.515(6) yes
N2 C26 1.365(5) yes
N2 C30 1.422(5) yes
N2 C36 1.448(7) yes
C1 C28 1.511(6) yes
C2 C14 1.550(9) yes
C2 C27 1.515(8) yes
C3 C4 1.532(8) yes
C3 C14 1.528(10) yes
C5 C22 1.376(7) yes
C5 C33 1.383(7) yes
C6 C17 1.491(11) yes
C6 C25 1.473(7) yes
C11 C13 1.379(7) yes
C11 C16 1.378(9) yes
C12 C13 1.393(6) yes
C12 C21 1.405(6) yes
C12 C34 1.478(6) yes
C15 C24 1.530(6) yes
C15 C26 1.529(5) yes
C16 C20 1.382(8) yes
C17 C36 1.438(11) yes
C20 C21 1.369(7) yes
C22 C35 1.369(8) yes
C25 C30 1.399(6) yes
C25 C35 1.403(7) yes
C28 C34 1.300(6) yes
C30 C33 1.396(6) yes
C1 H8 0.970 no
C1 H9 0.970 no
C2 H10 0.970 no
C2 H11 0.970 no
C3 H12 0.970 no
C3 H13 0.970 no
C4 H14 0.970 no
C4 H15 0.970 no
C5 H30 0.930 no
C6 H24 0.970 no
C6 H25 0.970 no
C11 H1 0.930 no
C13 H2 0.930 no
C14 H16 0.970 no
C14 H17 0.970 no
C15 H23 0.980 no
C16 H3 0.930 no
C17 H26 0.970 no
C17 H27 0.970 no
C20 H4 0.930 no
C21 H5 0.930 no
C22 H31 0.930 no
C24 H20 0.960 no
C24 H21 0.960 no
C24 H22 0.960 no
C27 H18 0.970 no
C27 H19 0.970 no
C28 H6 0.930 no
C33 H32 0.930 no
C34 H7 0.930 no
C35 H33 0.930 no
C36 H28 0.970 no
C36 H29 0.970 no

loop_
_geom_contact_atom_site_label_1
_geom_contact_atom_site_label_2
_geom_contact_distance
_geom_contact_publ_flag
_geom_contact_site_symmetry_2
O1 N1 2.948(5) no .
O1 C4 2.994(6) no .
O1 C24 3.068(6) no .
O1 C27 3.167(6) no .
O1 C30 3.597(5) no .
O1 C36 2.698(7) no .
N1 C14 2.977(7) no .
N1 C34 3.535(5) no .
N2 C6 2.786(7) no .
N2 C24 3.214(6) no .
C1 C2 3.049(7) no .
C1 C3 3.030(7) no .
C1 C24 3.092(7) no .
C2 C4 2.950(8) no .
C3 C27 2.911(7) no .
C4 C24 2.967(7) no .
C4 C26 3.171(6) no .
C5 C25 2.801(7) no .
C11 C21 2.763(7) no .
C12 C16 2.781(7) no .
C13 C20 2.761(8) no .
C15 C28 2.950(6) no .
C15 C30 2.923(5) no .
C15 C33 3.197(6) no .
C15 C34 3.501(6) no .
C17 C26 3.450(9) no .
C17 C30 2.826(8) no .
C21 C28 3.022(6) no .
C22 C30 2.771(6) no .
C25 C26 3.562(6) no .
C25 C36 2.804(7) no .
C26 C27 2.883(6) no .
C26 C33 3.183(6) no .
C27 C28 3.028(6) no .
C33 C35 2.753(7) no .
C33 C36 3.592(8) no .
F1 C6 3.283(7) no 1_655
F1 C17 3.353(8) no 1_655
F1 C24 3.449(6) no 3_646
F2 C11 3.479(6) no 4_674
F2 C16 3.424(7) no 4_674
F2 C24 3.596(6) no 1_655
F3 C20 3.413(7) no .
F3 C21 3.328(6) no .
F3 C22 3.539(6) no 2_567
F3 C35 3.590(6) no 2_567
F4 C1 3.337(5) no 3_646
F4 C5 3.284(6) no .
F4 C33 3.221(5) no .
F4 C34 3.457(6) no 3_646
F8 C34 3.397(6) no 3_646
F9 C16 3.466(7) no 4_674
F9 C17 3.563(8) no 3_656
F9 C36 3.461(7) no 3_656
O1 C11 3.371(7) no 4_574
O1 C13 3.483(6) no 4_574
C1 F4 3.337(5) no 3_656
C5 F4 3.284(6) no .
C6 F1 3.283(7) no 1_455
C11 F2 3.479(6) no 4_675
C11 O1 3.371(7) no 4_575
C13 O1 3.483(6) no 4_575
C13 C27 3.561(6) no 3_656
C16 F2 3.424(7) no 4_675
C16 F9 3.466(7) no 4_675
C17 F1 3.353(8) no 1_455
C17 F9 3.563(8) no 3_646
C20 F3 3.413(7) no .
C21 F3 3.328(6) no .
C21 C36 3.547(8) no 3_656
C22 F3 3.539(6) no 2_467
C24 F1 3.449(6) no 3_656
C24 F2 3.596(6) no 1_455
C27 C13 3.561(6) no 3_646
C28 C33 3.597(6) no 3_656
C33 F4 3.221(5) no .
C33 C28 3.597(6) no 3_646
C34 F4 3.457(6) no 3_656
C34 F8 3.397(6) no 3_656
C35 F3 3.590(6) no 2_467
C36 F9 3.461(7) no 3_646
C36 C21 3.547(8) no 3_646
O1 H14 2.2896 no .
O1 H15 3.4654 no .
O1 H19 2.5186 no .
O1 H20 2.7846 no .
O1 H21 3.4439 no .
O1 H23 3.1537 no .
O1 H28 2.2550 no .
O1 H29 3.2763 no .
N1 H6 2.8863 no .
N1 H10 3.3712 no .
N1 H11 2.7323 no .
N1 H12 3.3685 no .
N1 H13 2.7568 no .
N1 H17 3.2783 no .
N1 H20 2.8557 no .
N1 H21 3.3751 no .
N1 H22 2.6763 no .
N2 H19 3.4043 no .
N2 H20 3.4824 no .
N2 H21 3.0346 no .
N2 H23 2.4940 no .
N2 H24 3.0882 no .
N2 H26 3.0798 no .
N2 H27 2.9179 no .
N2 H32 2.6351 no .
C1 H7 2.5544 no .
C1 H11 2.7108 no .
C1 H13 2.7207 no .
C1 H14 3.3025 no .
C1 H15 2.5966 no .
C1 H18 2.6527 no .
C1 H19 3.3111 no .
C1 H20 3.5994 no .
C1 H22 2.7150 no .
C1 H23 2.5490 no .
C2 H6 3.4467 no .
C2 H8 2.7137 no .
C2 H12 3.3510 no .
C2 H13 2.7249 no .
C2 H14 3.2904 no .
C3 H8 2.6766 no .
C3 H9 3.3574 no .
C3 H10 3.3678 no .
C3 H11 2.7059 no .
C3 H19 3.2107 no .
C4 H8 2.6540 no .
C4 H9 2.6485 no .
C4 H11 3.2499 no .
C4 H16 3.3694 no .
C4 H17 2.7289 no .
C4 H18 3.3226 no .
C4 H19 2.6738 no .
C4 H20 2.7624 no .
C4 H22 3.0486 no .
C4 H23 3.3533 no .
C5 H5 3.5035 no .
C5 H23 3.4233 no .
C5 H33 3.2110 no .
C6 H28 3.1989 no .
C6 H29 3.0536 no .
C6 H33 2.6804 no .
C11 H4 3.2260 no .
C12 H1 3.2392 no .
C12 H4 3.2407 no .
C12 H6 2.6761 no .
C13 H3 3.2296 no .
C13 H5 3.2433 no .
C13 H7 2.6135 no .
C14 H8 3.2283 no .
C14 H14 2.7340 no .
C14 H15 3.3536 no .
C14 H18 3.3408 no .
C14 H19 2.6680 no .
C15 H6 3.3650 no .
C15 H7 3.4547 no .
C15 H8 3.3161 no .
C15 H9 2.6483 no .
C15 H14 2.6667 no .
C15 H15 2.7506 no .
C15 H18 2.6548 no .
C15 H19 2.6257 no .
C15 H32 2.9933 no .
C16 H2 3.2358 no .
C16 H5 3.2334 no .
C20 H1 3.2273 no .
C20 H30 3.5192 no .
C21 H2 3.2433 no .
C21 H3 3.2301 no .
C21 H6 2.7418 no .
C21 H7 3.3163 no .
C21 H30 3.0784 no .
C22 H32 3.2328 no .
C24 H7 3.4374 no .
C24 H9 2.7499 no .
C24 H14 3.1118 no .
C24 H15 2.6618 no .
C25 H21 3.5170 no .
C25 H23 3.5251 no .
C25 H26 2.9396 no .
C25 H27 3.2258 no .
C25 H29 3.1641 no .
C25 H31 3.2647 no .
C25 H32 3.2639 no .
C26 H14 2.8021 no .
C26 H15 3.5679 no .
C26 H18 3.1141 no .
C26 H19 2.4792 no .
C26 H20 2.5443 no .
C26 H21 2.6645 no .
C26 H22 3.2732 no .
C26 H28 2.4170 no .
C26 H29 3.0335 no .
C26 H32 3.0447 no .
C27 H6 2.8734 no .
C27 H8 2.6781 no .
C27 H9 3.3221 no .
C27 H13 3.2420 no .
C27 H14 2.7056 no .
C27 H15 3.3147 no .
C27 H16 3.3328 no .
C27 H17 2.6869 no .
C27 H23 2.7176 no .
C27 H32 3.2949 no .
C28 H5 2.7547 no .
C28 H11 3.2730 no .
C28 H18 2.6649 no .
C28 H22 3.3699 no .
C28 H23 2.4831 no .
C28 H32 3.5230 no .
C30 H21 3.1987 no .
C30 H23 2.4516 no .
C30 H24 2.9058 no .
C30 H25 3.2303 no .
C30 H26 3.3809 no .
C30 H27 3.5582 no .
C30 H28 3.2202 no .
C30 H29 2.7379 no .
C30 H30 3.2407 no .
C30 H33 3.2283 no .
C33 H18 3.4116 no .
C33 H23 2.4261 no .
C33 H31 3.2282 no .
C34 H2 2.6116 no .
C34 H5 2.6755 no .
C34 H8 3.0594 no .
C34 H9 2.4712 no .
C34 H22 3.3819 no .
C34 H23 2.8777 no .
C35 H24 2.9715 no .
C35 H25 2.5986 no .
C35 H30 3.2165 no .
C36 H24 3.0099 no .
C36 H25 3.2503 no .
H1 H2 2.3115 no .
H1 H3 2.3086 no .
H2 H7 2.4077 no .
H3 H4 2.3201 no .
H4 H5 2.2985 no .
H5 H6 2.2211 no .
H5 H7 3.5700 no .
H5 H30 2.8703 no .
H5 H32 3.4902 no .
H6 H7 2.7182 no .
H6 H8 2.4091 no .
H6 H9 2.8266 no .
H6 H11 2.9938 no .
H6 H18 2.2848 no .
H6 H23 2.8252 no .
H6 H32 3.2306 no .
H7 H8 3.2304 no .
H7 H9 2.2052 no .
H7 H22 2.8044 no .
H7 H23 2.9747 no .
H8 H10 3.5911 no .
H8 H11 2.1543 no .
H8 H12 3.5599 no .
H8 H13 2.1364 no .
H8 H14 3.5576 no .
H8 H15 2.8549 no .
H8 H18 2.9322 no .
H8 H19 3.5645 no .
H8 H22 3.5547 no .
H8 H23 3.4525 no .
H9 H11 3.5920 no .
H9 H13 2.9919 no .
H9 H14 3.4998 no .
H9 H15 2.4036 no .
H9 H18 3.5386 no .
H9 H20 3.2476 no .
H9 H21 3.4923 no .
H9 H22 2.1189 no .
H9 H23 2.8021 no .
H10 H16 2.3881 no .
H10 H17 2.3629 no .
H10 H18 2.3426 no .
H10 H19 2.3262 no .
H11 H12 3.5892 no .
H11 H13 2.5502 no .
H11 H16 2.3588 no .
H11 H17 2.8322 no .
H11 H18 2.3249 no .
H11 H19 2.7988 no .
H12 H14 2.3392 no .
H12 H15 2.3838 no .
H12 H16 2.3750 no .
H12 H17 2.3435 no .
H13 H14 2.8357 no .
H13 H15 2.3328 no .
H13 H16 2.3607 no .
H13 H17 2.8426 no .
H14 H17 2.5828 no .
H14 H18 3.5857 no .
H14 H19 2.5334 no .
H14 H20 2.7060 no .
H14 H22 3.4511 no .
H14 H23 3.5838 no .
H15 H19 3.5637 no .
H15 H20 2.3672 no .
H15 H22 2.5521 no .
H15 H23 3.5685 no .
H16 H19 3.5464 no .
H17 H18 3.5653 no .
H17 H19 2.4885 no .
H18 H23 2.5314 no .
H18 H32 2.5740 no .
H19 H23 3.0029 no .
H19 H32 3.3761 no .
H20 H23 2.8257 no .
H21 H23 2.2812 no .
H21 H24 3.1280 no .
H22 H23 2.4088 no .
H23 H32 2.2794 no .
H24 H26 2.7632 no .
H24 H27 2.1917 no .
H24 H28 3.4824 no .
H24 H33 3.0538 no .
H25 H26 2.1855 no .
H25 H27 2.5555 no .
H25 H29 3.5917 no .
H25 H33 2.4451 no .
H26 H28 2.3986 no .
H26 H29 1.9417 no .
H27 H28 1.9341 no .
H27 H29 2.5723 no .
H30 H31 2.3068 no .
H30 H32 2.3115 no .
H31 H33 2.2976 no .
P1 H3 3.3470 no 4_674
P1 H5 3.3524 no .
P1 H7 3.5148 no 3_646
P1 H9 3.4845 no 3_646
P1 H24 3.5486 no 1_655
F1 H7 3.3991 no 3_646
F1 H9 2.7241 no 3_646
F1 H15 3.4387 no 3_646
F1 H22 2.5452 no 3_646
F1 H24 2.7137 no 1_655
F1 H25 3.3632 no 1_655
F1 H27 2.6793 no 1_655
F1 H31 2.7846 no 2_567
F1 H33 3.5774 no 2_567
F2 H1 2.8910 no 4_674
F2 H3 2.7788 no 4_674
F2 H20 3.1872 no 1_655
F2 H21 3.0969 no 1_655
F2 H24 2.8751 no 1_655
F2 H26 3.0322 no 3_656
F2 H27 2.9855 no 1_655
F3 H4 2.8275 no .
F3 H5 2.6726 no .
F3 H16 3.2003 no 4_675
F3 H24 3.3634 no 1_655
F3 H26 3.4461 no 3_656
F3 H29 3.0386 no 3_656
F3 H31 2.9718 no 2_567
F3 H33 3.0682 no 2_567
F4 H5 2.8369 no .
F4 H6 3.5244 no .
F4 H7 2.9005 no 3_646
F4 H8 3.3772 no 3_646
F4 H9 2.5969 no 3_646
F4 H18 3.4071 no .
F4 H30 2.7231 no .
F4 H32 2.6118 no .
F4 H33 3.3493 no 2_567
F8 H1 3.5460 no 4_674
F8 H2 2.9954 no 3_646
F8 H3 2.9439 no 4_674
F8 H7 2.5248 no 3_646
F8 H9 3.4276 no 3_646
F8 H17 3.1070 no 2_566
F8 H22 3.4376 no 3_646
F8 H27 3.5807 no 1_655
F9 H3 2.5377 no 4_674
F9 H5 2.7534 no .
F9 H6 2.7659 no .
F9 H18 3.1536 no .
F9 H26 2.7687 no 3_656
F9 H29 2.6158 no 3_656
O1 H1 2.7276 no 4_574
O1 H2 2.9712 no 4_574
O1 H10 3.0784 no 2_466
C2 H2 3.5406 no 3_646
C2 H4 3.3567 no 4_674
C2 H28 3.5071 no 2_566
C3 H21 3.5900 no 4_574
C4 H2 3.3977 no 4_574
C5 H8 3.0064 no 3_646
C5 H33 3.5875 no 2_567
C6 H31 3.2257 no 2_467
C11 H10 3.5001 no 3_656
C11 H14 3.3883 no 4_575
C11 H17 3.4241 no 3_656
C11 H19 2.9868 no 3_656
C11 H20 3.0605 no 4_575
C12 H19 3.5115 no 3_656
C12 H29 3.5661 no 3_656
C13 H10 3.3571 no 3_656
C13 H14 2.9475 no 4_575
C13 H18 3.5397 no 3_656
C13 H19 2.8873 no 3_656
C14 H27 3.4906 no 2_566
C14 H28 3.1288 no 2_566
C16 H10 3.5327 no 4_675
C16 H25 3.2896 no 2_567
C16 H26 3.4426 no 2_567
C17 H16 3.4549 no 2_466
C20 H10 3.4418 no 4_675
C20 H11 3.5859 no 4_675
C20 H25 3.2114 no 2_567
C20 H28 3.5471 no 3_656
C20 H29 3.3705 no 3_656
C20 H33 3.3649 no 2_567
C21 H29 2.8519 no 3_656
C22 H8 3.5111 no 3_646
C22 H15 3.4208 no 4_575
C22 H25 3.4857 no 2_567
C24 H1 3.5489 no 4_574
C24 H12 3.5322 no 4_575
C24 H27 3.5969 no 3_556
C25 H12 3.5025 no 4_575
C25 H13 3.5296 no 4_575
C26 H1 3.4315 no 4_574
C27 H2 3.4139 no 3_646
C28 H32 3.4219 no 3_656
C33 H8 3.2140 no 3_646
C34 H32 3.3577 no 3_656
C35 H4 3.1481 no 2_467
C35 H12 3.4223 no 4_575
C35 H13 3.1964 no 4_575
C36 H5 3.3607 no 3_646
C36 H16 3.2799 no 2_466
H1 F2 2.8910 no 4_675
H1 F8 3.5460 no 4_675
H1 O1 2.7276 no 4_575
H1 C24 3.5489 no 4_575
H1 C26 3.4315 no 4_575
H1 H10 3.1095 no 3_656
H1 H14 3.3130 no 4_575
H1 H17 2.8908 no 3_656
H1 H19 3.1172 no 3_656
H1 H20 2.6862 no 4_575
H1 H28 3.4026 no 4_575
H2 F8 2.9954 no 3_656
H2 O1 2.9712 no 4_575
H2 C2 3.5406 no 3_656
H2 C4 3.3977 no 4_575
H2 C27 3.4139 no 3_656
H2 H10 2.8515 no 3_656
H2 H14 2.5227 no 4_575
H2 H15 3.5771 no 4_575
H2 H18 3.2631 no 3_656
H2 H19 2.9650 no 3_656
H3 P1 3.3470 no 4_675
H3 F2 2.7788 no 4_675
H3 F8 2.9439 no 4_675
H3 F9 2.5377 no 4_675
H3 H10 3.2118 no 4_675
H3 H11 3.4735 no 4_675
H3 H25 3.2853 no 2_567
H3 H26 2.9201 no 2_567
H4 F3 2.8275 no .
H4 C2 3.3567 no 4_675
H4 C35 3.1481 no 2_567
H4 H10 3.0547 no 4_675
H4 H11 2.8720 no 4_675
H4 H16 3.4802 no 4_675
H4 H25 3.1296 no 2_567
H4 H28 3.4652 no 3_656
H4 H29 3.4171 no 3_656
H4 H33 2.7731 no 2_567
H5 P1 3.3524 no .
H5 F3 2.6726 no .
H5 F4 2.8369 no .
H5 F9 2.7534 no .
H5 C36 3.3607 no 3_656
H5 H28 3.5535 no 3_656
H5 H29 2.5009 no 3_656
H6 F4 3.5244 no .
H6 F9 2.7659 no .
H6 H29 3.0368 no 3_656
H7 P1 3.5148 no 3_656
H7 F1 3.3991 no 3_656
H7 F4 2.9005 no 3_656
H7 F8 2.5248 no 3_656
H7 H12 3.4213 no 4_575
H7 H32 3.4769 no 3_656
H8 F4 3.3772 no 3_656
H8 C5 3.0064 no 3_656
H8 C22 3.5111 no 3_656
H8 C33 3.2140 no 3_656
H8 H30 3.0282 no 3_656
H8 H32 3.3713 no 3_656
H9 P1 3.4845 no 3_656
H9 F1 2.7241 no 3_656
H9 F4 2.5969 no 3_656
H9 F8 3.4276 no 3_656
H9 H30 3.5752 no 3_656
H10 O1 3.0784 no 2_566
H10 C11 3.5000 no 3_646
H10 C13 3.3571 no 3_646
H10 C16 3.5327 no 4_674
H10 C20 3.4418 no 4_674
H10 H1 3.1095 no 3_646
H10 H2 2.8515 no 3_646
H10 H3 3.2118 no 4_674
H10 H4 3.0547 no 4_674
H10 H28 2.9915 no 2_566
H11 C20 3.5859 no 4_674
H11 H3 3.4735 no 4_674
H11 H4 2.8720 no 4_674
H12 C24 3.5322 no 4_574
H12 C25 3.5025 no 4_574
H12 C35 3.4223 no 4_574
H12 H7 3.4213 no 4_574
H12 H21 2.8159 no 4_574
H12 H22 3.4854 no 4_574
H13 C25 3.5296 no 4_574
H13 C35 3.1964 no 4_574
H13 H24 3.3084 no 4_574
H13 H30 3.5175 no 3_656
H13 H31 3.5526 no 3_656
H13 H33 2.9911 no 4_574
H14 C11 3.3883 no 4_574
H14 C13 2.9475 no 4_574
H14 H1 3.3130 no 4_574
H14 H2 2.5227 no 4_574
H15 F1 3.4387 no 3_656
H15 C22 3.4208 no 4_574
H15 H2 3.5771 no 4_574
H15 H31 3.2324 no 4_574
H15 H33 3.5921 no 4_574
H16 F3 3.2003 no 4_674
H16 C17 3.4549 no 2_566
H16 C36 3.2799 no 2_566
H16 H4 3.4802 no 4_674
H16 H21 3.3505 no 4_574
H16 H26 3.4211 no 2_566
H16 H27 2.9219 no 2_566
H16 H28 2.5349 no 2_566
H16 H29 3.4402 no 2_566
H17 F8 3.1070 no 2_466
H17 C11 3.4241 no 3_646
H17 H1 2.8908 no 3_646
H17 H27 3.1559 no 2_566
H17 H28 3.0598 no 2_566
H18 F4 3.4071 no .
H18 F9 3.1536 no .
H18 C13 3.5397 no 3_646
H18 H2 3.2631 no 3_646
H19 C11 2.9868 no 3_646
H19 C12 3.5115 no 3_646
H19 C13 2.8873 no 3_646
H19 H1 3.1172 no 3_646
H19 H2 2.9650 no 3_646
H20 F2 3.1872 no 1_455
H20 C11 3.0605 no 4_574
H20 H1 2.6862 no 4_574
H20 H26 3.2403 no 3_556
H20 H27 3.5507 no 3_556
H21 F2 3.0969 no 1_455
H21 C3 3.5900 no 4_575
H21 H12 2.8159 no 4_575
H21 H16 3.3505 no 4_575
H21 H26 3.5074 no 3_556
H21 H27 3.5196 no 3_556
H22 F1 2.5452 no 3_656
H22 F8 3.4376 no 3_656
H22 H12 3.4854 no 4_575
H22 H26 3.5665 no 3_556
H22 H27 3.1489 no 3_556
H24 P1 3.5486 no 1_455
H24 F1 2.7137 no 1_455
H24 F2 2.8751 no 1_455
H24 F3 3.3634 no 1_455
H24 H13 3.3084 no 4_575
H24 H31 2.7900 no 2_467
H25 F1 3.3632 no 1_455
H25 C16 3.2896 no 2_467
H25 C20 3.2114 no 2_467
H25 C22 3.4857 no 2_467
H25 H3 3.2853 no 2_467
H25 H4 3.1296 no 2_467
H25 H30 3.1237 no 2_467
H25 H31 2.7720 no 2_467
H26 F2 3.0322 no 3_646
H26 F3 3.4461 no 3_646
H26 F9 2.7687 no 3_646
H26 C16 3.4426 no 2_467
H26 H3 2.9201 no 2_467
H26 H16 3.4211 no 2_466
H26 H20 3.2403 no 3_546
H26 H21 3.5074 no 3_546
H26 H22 3.5665 no 3_546
H27 F1 2.6793 no 1_455
H27 F2 2.9855 no 1_455
H27 F8 3.5807 no 1_455
H27 C14 3.4906 no 2_466
H27 C24 3.5969 no 3_546
H27 H16 2.9219 no 2_466
H27 H17 3.1559 no 2_466
H27 H20 3.5507 no 3_546
H27 H21 3.5196 no 3_546
H27 H22 3.1489 no 3_546
H28 C2 3.5071 no 2_466
H28 C14 3.1288 no 2_466
H28 C20 3.5471 no 3_646
H28 H1 3.4026 no 4_574
H28 H4 3.4652 no 3_646
H28 H5 3.5535 no 3_646
H28 H10 2.9915 no 2_466
H28 H16 2.5349 no 2_466
H28 H17 3.0598 no 2_466
H29 F3 3.0386 no 3_646
H29 F9 2.6158 no 3_646
H29 C12 3.5661 no 3_646
H29 C20 3.3705 no 3_646
H29 C21 2.8519 no 3_646
H29 H4 3.4171 no 3_646
H29 H5 2.5009 no 3_646
H29 H6 3.0368 no 3_646
H29 H16 3.4402 no 2_466
H30 F4 2.7231 no .
H30 H8 3.0282 no 3_646
H30 H9 3.5752 no 3_646
H30 H13 3.5175 no 3_646
H30 H25 3.1237 no 2_567
H30 H33 2.7485 no 2_567
H31 F1 2.7846 no 2_467
H31 F3 2.9718 no 2_467
H31 C6 3.2257 no 2_567
H31 H13 3.5526 no 3_646
H31 H15 3.2324 no 4_575
H31 H24 2.7900 no 2_567
H31 H25 2.7720 no 2_567
H32 F4 2.6118 no .
H32 C28 3.4219 no 3_646
H32 C34 3.3577 no 3_646
H32 H7 3.4769 no 3_646
H32 H8 3.3713 no 3_646
H33 F1 3.5774 no 2_467
H33 F3 3.0682 no 2_467
H33 F4 3.3493 no 2_467
H33 C5 3.5875 no 2_467
H33 C20 3.3649 no 2_467
H33 H4 2.7731 no 2_467
H33 H13 2.9911 no 4_575
H33 H15 3.5921 no 4_575
H33 H30 2.7485 no 2_467

loop_
_geom_torsion_atom_site_label_1
_geom_torsion_atom_site_label_2
_geom_torsion_atom_site_label_3
_geom_torsion_atom_site_label_4
_geom_torsion
_geom_torsion_publ_flag
C1 N1 C4 C3 66.8(4) no
C4 N1 C1 C28 178.7(3) no
C1 N1 C15 C24 70.4(4) no
C1 N1 C15 C26 -169.0(3) no
C15 N1 C1 C28 57.1(4) no
C1 N1 C27 C2 -64.3(4) no
C27 N1 C1 C28 -61.4(4) no
C4 N1 C15 C24 -48.9(4) no
C4 N1 C15 C26 71.7(4) no
C15 N1 C4 C3 -174.4(3) no
C4 N1 C27 C2 54.9(4) no
C27 N1 C4 C3 -53.4(4) no
C15 N1 C27 C2 177.8(3) no
C27 N1 C15 C24 -170.3(3) no
C27 N1 C15 C26 -49.7(4) no
C26 N2 C30 C25 127.0(4) no
C26 N2 C30 C33 -58.8(5) no
C30 N2 C26 O1 178.1(4) no
C30 N2 C26 C15 -8.8(6) no
C26 N2 C36 C17 -120.7(5) no
C36 N2 C26 O1 -14.9(6) no
C36 N2 C26 C15 158.3(4) no
C30 N2 C36 C17 48.0(6) no
C36 N2 C30 C25 -40.4(5) no
C36 N2 C30 C33 133.8(4) no
N1 C1 C28 C34 -115.9(4) no
C14 C2 C27 N1 -56.7(6) no
C27 C2 C14 C3 56.2(6) no
C4 C3 C14 C2 -56.7(7) no
C14 C3 C4 N1 56.1(6) no
C22 C5 C33 C30 4.5(7) no
C33 C5 C22 C35 -2.8(8) no
C17 C6 C25 C30 31.3(7) no
C17 C6 C25 C35 -146.3(5) no
C25 C6 C17 C36 -22.4(8) no
C13 C11 C16 C20 -1.4(8) no
C16 C11 C13 C12 -0.1(8) no
C13 C12 C21 C20 -2.6(6) no
C21 C12 C13 C11 2.1(6) no
C13 C12 C34 C28 167.9(4) no
C34 C12 C13 C11 -177.1(4) no
C21 C12 C34 C28 -11.3(6) no
C34 C12 C21 C20 176.6(4) no
N1 C15 C26 O1 -44.9(5) no
N1 C15 C26 N2 142.0(3) no
C24 C15 C26 O1 80.5(4) no
C24 C15 C26 N2 -92.6(4) no
C11 C16 C20 C21 0.9(9) no
C6 C17 C36 N2 -15.6(9) no
C16 C20 C21 C12 1.1(8) no
C5 C22 C35 C25 1.1(8) no
C6 C25 C30 N2 -0.7(6) no
C6 C25 C30 C33 -174.9(4) no
C6 C25 C35 C22 176.5(5) no
C30 C25 C35 C22 -1.1(7) no
C35 C25 C30 N2 177.1(4) no
C35 C25 C30 C33 2.8(6) no
C1 C28 C34 C12 -174.9(3) no
N2 C30 C33 C5 -178.5(3) no
C25 C30 C33 C5 -4.5(6) no
